data_4506709
loop_
_publ_author_name
'Cheng, Ping-Shing'
'Marivel, Samipillai'
'Zang, Shuang-Quan'
'Gao, Guang-Gang'
'Mak, Thomas C. W.'

_publ_section_title
;
 Argentophilic Infinite Chain, Column, and Layer Structures Assembled with
 the Multinuclear Silver(I)--Phenylethynide Supramolecular Synthon
;
_journal_issue 9
_journal_name_full 'Crystal Growth &amp; Design'
_journal_page_first 4519
_journal_paper_doi 10.1021/cg300691n
_journal_volume 12
_journal_year 2012
_chemical_formula_moiety 'C36 H32 Ag5 As F6 O2 S2'
_chemical_formula_sum 'C36 H32 Ag5 As F6 O2 S2'
_chemical_formula_weight 1289.01
_chemical_name_systematic
; 
 ? 
;
_space_group_IT_number 14
_symmetry_cell_setting monoclinic
_symmetry_space_group_name_Hall '-P 2ybc'
_symmetry_space_group_name_H-M 'P 1 21/c 1'
_atom_sites_solution_hydrogens geom
_atom_sites_solution_primary direct
_atom_sites_solution_secondary difmap
_audit_creation_method SHELXL-97
_cell_angle_alpha 90.00
_cell_angle_beta 102.692(3)
_cell_angle_gamma 90.00
_cell_formula_units_Z 4
_cell_length_a 8.4617(12)
_cell_length_b 27.714(4)
_cell_length_c 17.932(2)
_cell_measurement_temperature 296(2)
_cell_volume 4102.4(9)
_computing_cell_refinement SAINT(Bruker,2001)
_computing_data_collection APEX2(Bruker,2003)
_computing_data_reduction APEX2(Bruker,2003)
_computing_molecular_graphics DIAMOND
_computing_publication_material 'SHELXL-97 (Sheldrick, 1997)'
_computing_structure_refinement 'SHELXL-97 (Sheldrick, 1997)'
_computing_structure_solution 'SHELXS-97 (Sheldrick, 1997)'
_diffrn_ambient_temperature 296(2)
_diffrn_measured_fraction_theta_full 0.975
_diffrn_measured_fraction_theta_max 0.975
_diffrn_measurement_device_type 'SMART CCD APEX II'
_diffrn_measurement_method '\w and \f'
_diffrn_radiation_monochromator graphite
_diffrn_radiation_source 'fine-focus sealed tube'
_diffrn_radiation_type MoK\a
_diffrn_radiation_wavelength 0.71073
_diffrn_reflns_av_R_equivalents 0.0741
_diffrn_reflns_av_sigmaI/netI 0.0699
_diffrn_reflns_limit_h_max 9
_diffrn_reflns_limit_h_min -9
_diffrn_reflns_limit_k_max 30
_diffrn_reflns_limit_k_min -30
_diffrn_reflns_limit_l_max 19
_diffrn_reflns_limit_l_min -19
_diffrn_reflns_number 24429
_diffrn_reflns_theta_full 23.21
_diffrn_reflns_theta_max 23.21
_diffrn_reflns_theta_min 1.38
_exptl_absorpt_coefficient_mu 3.305
_exptl_absorpt_correction_T_max 0.5578
_exptl_absorpt_correction_T_min 0.2888
_exptl_absorpt_correction_type multi-scan
_exptl_absorpt_process_details SADABS
_exptl_crystal_colour yellow
_exptl_crystal_density_diffrn 2.087
_exptl_crystal_density_method 'not measured'
_exptl_crystal_description needle
_exptl_crystal_F_000 2472
_exptl_crystal_size_max 0.50
_exptl_crystal_size_mid 0.20
_exptl_crystal_size_min 0.20
_refine_diff_density_max 1.335
_refine_diff_density_min -0.921
_refine_diff_density_rms 0.119
_refine_ls_extinction_coef 0.00013(3)
_refine_ls_extinction_expression Fc^*^=kFc[1+0.001xFc^2^\l^3^/sin(2\q)]^-1/4^
_refine_ls_extinction_method SHELXL
_refine_ls_goodness_of_fit_ref 1.005
_refine_ls_hydrogen_treatment constr
_refine_ls_matrix_type full
_refine_ls_number_parameters 470
_refine_ls_number_reflns 5721
_refine_ls_number_restraints 6
_refine_ls_restrained_S_all 1.018
_refine_ls_R_factor_all 0.1051
_refine_ls_R_factor_gt 0.0503
_refine_ls_shift/su_max 0.001
_refine_ls_shift/su_mean 0.000
_refine_ls_structure_factor_coef Fsqd
_refine_ls_weighting_details 'calc w=1/[\s^2^(Fo^2^)+(0.0564P)^2^+10.5589P] where P=(Fo^2^+2Fc^2^)/3'
_refine_ls_weighting_scheme calc
_refine_ls_wR_factor_gt 0.1099
_refine_ls_wR_factor_ref 0.1330
_reflns_number_gt 3378
_reflns_number_total 5721
_reflns_threshold_expression >2sigma(I)
_cod_data_source_file cg300691n_si_001.cif
_cod_data_source_block 3d
_cod_original_cell_volume 4102.4(10)
_cod_original_sg_symbol_H-M P2(1)/c
_cod_database_code 4506709

loop_
_symmetry_equiv_pos_as_xyz
'x, y, z'
'-x, y+1/2, -z+1/2'
'-x, -y, -z'
'x, -y-1/2, z-1/2'

loop_
_atom_site_label
_atom_site_type_symbol
_atom_site_fract_x
_atom_site_fract_y
_atom_site_fract_z
_atom_site_U_iso_or_equiv
_atom_site_adp_type
_atom_site_occupancy
_atom_site_symmetry_multiplicity
_atom_site_calc_flag
_atom_site_refinement_flags
Ag1 Ag 0.14605(11) 0.49443(3) 0.58492(5) 0.0578(3) Uani 1 1 d .
Ag2 Ag 0.04573(12) 0.41825(4) 0.46797(5) 0.0661(3) Uani 1 1 d .
Ag3 Ag 0.40125(10) 0.44503(3) 0.50564(4) 0.0551(3) Uani 1 1 d .
Ag4 Ag 0.50509(12) 0.51737(4) 0.63410(5) 0.0645(3) Uani 1 1 d .
Ag5 Ag 0.21685(13) 0.53806(4) 0.44261(6) 0.0841(4) Uani 1 1 d .
C1 C 0.0462(14) 0.4274(5) 0.6014(6) 0.062(3) Uani 1 1 d .
C2 C 0.0131(16) 0.3884(5) 0.6262(6) 0.065(3) Uani 1 1 d .
C3 C -0.016(2) 0.3439(5) 0.6580(8) 0.087(4) Uani 1 1 d .
C4 C 0.086(2) 0.3263(7) 0.7219(12) 0.142(8) Uani 1 1 d .
H4 H 0.1781 0.3436 0.7451 0.170 Uiso 1 1 calc R
C5 C 0.054(4) 0.2833(11) 0.7513(18) 0.197(14) Uani 1 1 d .
H5 H 0.1277 0.2713 0.7934 0.237 Uiso 1 1 calc R
C6 C -0.082(5) 0.2566(10) 0.723(2) 0.225(17) Uani 1 1 d .
H6 H -0.1084 0.2287 0.7464 0.270 Uiso 1 1 calc R
C7 C -0.175(5) 0.2741(8) 0.6577(15) 0.213(16) Uani 1 1 d .
H7 H -0.2590 0.2547 0.6318 0.256 Uiso 1 1 calc R
C8 C -0.156(3) 0.3188(6) 0.6262(10) 0.137(8) Uani 1 1 d .
H8 H -0.2326 0.3312 0.5856 0.164 Uiso 1 1 calc R
C9 C 0.2412(14) 0.4472(4) 0.4016(7) 0.061(3) Uani 1 1 d .
C10 C 0.1708(14) 0.4334(4) 0.3392(7) 0.059(3) Uani 1 1 d .
C11 C 0.0838(15) 0.4163(4) 0.2640(6) 0.063(3) Uani 1 1 d .
C12 C -0.0566(16) 0.3903(5) 0.2561(7) 0.083(4) Uani 1 1 d .
H12 H -0.0995 0.3828 0.2982 0.100 Uiso 1 1 calc R
C13 C -0.133(2) 0.3754(6) 0.1822(9) 0.104(5) Uani 1 1 d .
H13 H -0.2288 0.3578 0.1753 0.125 Uiso 1 1 calc R
C14 C -0.072(2) 0.3857(6) 0.1217(8) 0.105(5) Uani 1 1 d .
H14 H -0.1279 0.3764 0.0733 0.127 Uiso 1 1 calc R
C15 C 0.071(2) 0.4095(8) 0.1291(8) 0.126(7) Uani 1 1 d .
H15 H 0.1158 0.4139 0.0867 0.151 Uiso 1 1 calc R
C16 C 0.1510(19) 0.4273(7) 0.2001(8) 0.110(6) Uani 1 1 d .
H16 H 0.2448 0.4457 0.2053 0.132 Uiso 1 1 calc R
C17 C 0.2536(15) 0.5606(5) 0.5816(6) 0.063(3) Uani 1 1 d .
C18 C 0.3209(15) 0.5978(5) 0.6071(6) 0.062(3) Uani 1 1 d .
C19 C 0.3949(16) 0.6429(5) 0.6391(7) 0.066(3) Uani 1 1 d .
C20 C 0.478(2) 0.6445(6) 0.7130(8) 0.100(5) Uani 1 1 d .
H20 H 0.4906 0.6166 0.7424 0.120 Uiso 1 1 calc R
C21 C 0.545(3) 0.6876(7) 0.7451(11) 0.130(7) Uani 1 1 d .
H21 H 0.6009 0.6887 0.7958 0.156 Uiso 1 1 calc R
C22 C 0.527(3) 0.7277(8) 0.7018(17) 0.141(8) Uani 1 1 d .
H22 H 0.5694 0.7568 0.7229 0.169 Uiso 1 1 calc R
C23 C 0.449(3) 0.7260(7) 0.6299(16) 0.148(9) Uani 1 1 d .
H23 H 0.4397 0.7538 0.6003 0.178 Uiso 1 1 calc R
C24 C 0.380(2) 0.6840(7) 0.5976(10) 0.113(6) Uani 1 1 d .
H24 H 0.3234 0.6837 0.5469 0.135 Uiso 1 1 calc R
C25 C 0.5625(14) 0.4347(4) 0.6104(6) 0.055(3) Uani 1 1 d .
C26 C 0.6454(15) 0.4249(4) 0.6710(6) 0.056(3) Uani 1 1 d .
C27 C 0.7315(17) 0.4110(5) 0.7447(6) 0.068(4) Uani 1 1 d .
C28 C 0.685(2) 0.3696(6) 0.7786(9) 0.109(6) Uani 1 1 d .
H28 H 0.5985 0.3510 0.7529 0.131 Uiso 1 1 calc R
C29 C 0.771(3) 0.3565(8) 0.8523(13) 0.140(8) Uani 1 1 d .
H29 H 0.7374 0.3302 0.8772 0.169 Uiso 1 1 calc R
C30 C 0.901(3) 0.3826(11) 0.8864(10) 0.138(9) Uani 1 1 d .
H30 H 0.9630 0.3722 0.9331 0.166 Uiso 1 1 calc R
C31 C 0.945(2) 0.4225(9) 0.8553(9) 0.127(7) Uani 1 1 d .
H31 H 1.0306 0.4411 0.8815 0.152 Uiso 1 1 calc R
C32 C 0.859(2) 0.4363(7) 0.7823(7) 0.103(5) Uani 1 1 d .
H32 H 0.8909 0.4636 0.7596 0.123 Uiso 1 1 calc R
O1 O 0.4877(14) 0.5233(3) 0.7574(4) 0.104(3) Uani 1 1 d D
S1 S 0.4338(10) 0.4864(2) 0.8102(3) 0.171(3) Uani 1 1 d D
C33 C 0.290(5) 0.5055(11) 0.856(2) 0.42(3) Uani 1 1 d D
H33A H 0.1872 0.5067 0.8206 0.632 Uiso 1 1 calc R
H33B H 0.3179 0.5371 0.8768 0.632 Uiso 1 1 calc R
H33C H 0.2844 0.4835 0.8967 0.632 Uiso 1 1 calc R
C34 C 0.559(4) 0.4943(9) 0.9005(9) 0.227(15) Uani 1 1 d D
H34A H 0.6679 0.4858 0.8990 0.341 Uiso 1 1 calc R
H34B H 0.5218 0.4740 0.9366 0.341 Uiso 1 1 calc R
H34C H 0.5551 0.5274 0.9157 0.341 Uiso 1 1 calc R
O2 O 0.0140(16) 0.3379(4) 0.4460(8) 0.142(5) Uani 1 1 d .
S2 S 0.1275(9) 0.2953(2) 0.4479(4) 0.162(2) Uani 1 1 d D
C35 C 0.285(3) 0.3009(9) 0.5303(13) 0.227(15) Uani 1 1 d D
H35A H 0.3554 0.3269 0.5233 0.340 Uiso 1 1 calc R
H35B H 0.3456 0.2714 0.5386 0.340 Uiso 1 1 calc R
H35C H 0.2396 0.3076 0.5738 0.340 Uiso 1 1 calc R
C36 C 0.014(3) 0.2467(8) 0.476(3) 0.34(3) Uani 1 1 d D
H36A H -0.0782 0.2397 0.4357 0.512 Uiso 1 1 calc R
H36B H -0.0228 0.2558 0.5213 0.512 Uiso 1 1 calc R
H36C H 0.0811 0.2186 0.4867 0.512 Uiso 1 1 calc R
As1 As 0.4244(2) 0.35592(6) 0.00075(9) 0.0916(5) Uani 1 1 d .
F1 F 0.3012(15) 0.4041(4) -0.0231(6) 0.161(4) Uani 1 1 d .
F2 F 0.5749(16) 0.3881(6) -0.0154(7) 0.197(6) Uani 1 1 d .
F3 F 0.264(2) 0.3301(6) 0.0248(11) 0.259(8) Uani 1 1 d .
F4 F 0.544(3) 0.3114(5) 0.0257(9) 0.279(11) Uani 1 1 d .
F5 F 0.4717(17) 0.3771(5) 0.0907(5) 0.171(5) Uani 1 1 d .
F6 F 0.3766(19) 0.3347(6) -0.0858(7) 0.238(8) Uani 1 1 d .

loop_
_atom_site_aniso_label
_atom_site_aniso_U_11
_atom_site_aniso_U_22
_atom_site_aniso_U_33
_atom_site_aniso_U_23
_atom_site_aniso_U_13
_atom_site_aniso_U_12
Ag1 0.0441(6) 0.0693(6) 0.0593(5) 0.0056(4) 0.0099(4) -0.0020(5)
Ag2 0.0506(6) 0.0782(7) 0.0709(6) -0.0003(5) 0.0168(5) -0.0044(5)
Ag3 0.0402(6) 0.0717(6) 0.0504(5) 0.0027(4) 0.0036(4) 0.0003(5)
Ag4 0.0502(6) 0.0821(7) 0.0602(5) 0.0005(5) 0.0098(4) 0.0071(5)
Ag5 0.0500(7) 0.1256(10) 0.0817(7) 0.0294(6) 0.0255(5) 0.0194(6)
C1 0.038(8) 0.079(10) 0.069(8) -0.001(7) 0.013(6) 0.006(7)
C2 0.065(10) 0.069(9) 0.067(8) 0.005(7) 0.027(7) 0.017(7)
C3 0.111(14) 0.078(11) 0.081(9) 0.033(8) 0.040(9) -0.004(10)
C4 0.098(15) 0.152(17) 0.181(18) 0.102(16) 0.043(13) 0.034(13)
C5 0.19(3) 0.19(3) 0.24(3) 0.15(3) 0.10(3) 0.06(2)
C6 0.27(5) 0.11(2) 0.31(4) 0.11(2) 0.10(4) 0.01(2)
C7 0.39(5) 0.089(16) 0.16(2) 0.001(15) 0.07(3) -0.10(2)
C8 0.20(3) 0.072(12) 0.130(14) 0.000(10) 0.025(14) -0.044(13)
C9 0.038(7) 0.083(9) 0.062(7) -0.003(6) 0.013(6) -0.008(6)
C10 0.035(7) 0.078(9) 0.068(8) 0.000(6) 0.016(6) 0.003(6)
C11 0.046(8) 0.080(9) 0.061(7) -0.011(6) 0.009(6) 0.001(7)
C12 0.051(9) 0.118(12) 0.077(9) -0.018(8) 0.007(7) -0.015(9)
C13 0.067(11) 0.142(15) 0.093(11) -0.035(10) -0.008(9) -0.028(10)
C14 0.094(14) 0.155(16) 0.059(9) -0.031(9) -0.002(9) -0.020(12)
C15 0.083(14) 0.23(2) 0.063(10) -0.021(11) 0.019(9) -0.029(14)
C16 0.071(12) 0.182(17) 0.073(10) -0.012(10) 0.010(8) -0.019(11)
C17 0.039(8) 0.091(10) 0.057(7) -0.010(7) 0.004(6) 0.006(7)
C18 0.042(8) 0.085(10) 0.058(7) 0.005(7) 0.011(6) 0.010(7)
C19 0.055(9) 0.068(9) 0.077(9) -0.001(7) 0.014(7) -0.009(7)
C20 0.115(15) 0.094(12) 0.082(10) 0.005(8) 0.005(9) -0.037(10)
C21 0.16(2) 0.103(15) 0.117(13) -0.041(12) 0.004(12) -0.055(14)
C22 0.14(2) 0.077(14) 0.21(3) -0.040(17) 0.050(18) -0.044(14)
C23 0.18(2) 0.069(14) 0.19(2) 0.033(15) 0.022(18) -0.016(14)
C24 0.120(16) 0.082(12) 0.120(13) 0.009(10) -0.009(10) -0.014(11)
C25 0.040(7) 0.064(8) 0.062(7) 0.010(6) 0.014(6) 0.003(6)
C26 0.059(8) 0.054(7) 0.051(7) 0.009(5) 0.005(6) 0.009(6)
C27 0.058(9) 0.098(10) 0.048(7) 0.013(7) 0.012(6) 0.020(8)
C28 0.088(13) 0.132(15) 0.105(12) 0.049(11) 0.016(10) 0.025(10)
C29 0.116(19) 0.18(2) 0.137(18) 0.089(16) 0.044(15) 0.020(16)
C30 0.11(2) 0.22(3) 0.078(12) 0.055(15) 0.020(12) 0.068(19)
C31 0.090(14) 0.20(2) 0.074(11) 0.015(12) -0.013(9) 0.018(14)
C32 0.080(12) 0.166(16) 0.059(9) 0.017(9) 0.007(8) 0.001(11)
O1 0.144(10) 0.108(7) 0.066(5) 0.015(5) 0.035(6) -0.029(7)
S1 0.247(9) 0.171(6) 0.112(4) -0.001(4) 0.077(5) -0.060(5)
C33 0.34(6) 0.17(3) 0.71(9) 0.11(4) 0.04(6) 0.18(4)
C34 0.37(4) 0.21(2) 0.092(13) 0.037(14) 0.014(18) -0.11(3)
O2 0.125(11) 0.077(8) 0.214(13) -0.003(8) 0.016(9) 0.013(7)
S2 0.146(6) 0.127(5) 0.210(6) -0.054(4) 0.030(5) 0.024(4)
C35 0.13(2) 0.20(2) 0.30(3) -0.11(2) -0.08(2) 0.076(18)
C36 0.13(3) 0.11(2) 0.78(9) 0.02(3) 0.11(4) -0.021(18)
As1 0.0875(13) 0.0865(11) 0.0915(10) -0.0016(8) -0.0001(9) -0.0072(10)
F1 0.148(11) 0.169(10) 0.151(8) 0.012(7) -0.001(7) 0.056(8)
F2 0.118(11) 0.260(16) 0.220(13) 0.017(11) 0.054(9) -0.054(10)
F3 0.25(2) 0.211(15) 0.34(2) -0.021(14) 0.115(16) -0.113(15)
F4 0.35(3) 0.174(13) 0.245(15) -0.030(11) -0.083(15) 0.149(15)
F5 0.188(13) 0.215(12) 0.095(7) -0.019(7) -0.004(7) 0.003(9)
F6 0.233(17) 0.295(17) 0.147(9) -0.130(11) -0.042(10) 0.073(13)

loop_
_atom_type_symbol
_atom_type_description
_atom_type_scat_dispersion_real
_atom_type_scat_dispersion_imag
_atom_type_scat_source
Ag Ag -0.8971 1.1015 'International Tables Vol C Tables 4.2.6.8 and 6.1.1.4'
As As 0.0499 2.0058 'International Tables Vol C Tables 4.2.6.8 and 6.1.1.4'
S S 0.1246 0.1234 'International Tables Vol C Tables 4.2.6.8 and 6.1.1.4'
F F 0.0171 0.0103 'International Tables Vol C Tables 4.2.6.8 and 6.1.1.4'
O O 0.0106 0.0060 'International Tables Vol C Tables 4.2.6.8 and 6.1.1.4'
C C 0.0033 0.0016 'International Tables Vol C Tables 4.2.6.8 and 6.1.1.4'
H H 0.0000 0.0000 'International Tables Vol C Tables 4.2.6.8 and 6.1.1.4'

loop_
_geom_angle_atom_site_label_1
_geom_angle_atom_site_label_2
_geom_angle_atom_site_label_3
_geom_angle
_geom_angle_site_symmetry_1
_geom_angle_site_symmetry_3
C17 Ag1 C1 173.7(4) . .
C17 Ag1 Ag2 58.3(3) . 3_566
C1 Ag1 Ag2 124.3(3) . 3_566
C17 Ag1 Ag2 132.4(3) . .
C1 Ag1 Ag2 53.5(3) . .
Ag2 Ag1 Ag2 107.74(3) 3_566 .
C17 Ag1 Ag5 56.1(3) . .
C1 Ag1 Ag5 129.9(3) . .
Ag2 Ag1 Ag5 66.09(3) 3_566 .
Ag2 Ag1 Ag5 76.42(4) . .
C17 Ag1 Ag4 53.2(3) . .
C1 Ag1 Ag4 123.7(3) . .
Ag2 Ag1 Ag4 111.45(4) 3_566 .
Ag2 Ag1 Ag4 117.83(4) . .
Ag5 Ag1 Ag4 77.81(3) . .
C17 Ag1 Ag5 132.6(3) . 3_566
C1 Ag1 Ag5 49.7(3) . 3_566
Ag2 Ag1 Ag5 74.59(4) 3_566 3_566
Ag2 Ag1 Ag5 64.26(3) . 3_566
Ag5 Ag1 Ag5 110.71(3) . 3_566
Ag4 Ag1 Ag5 171.32(4) . 3_566
C17 Ag1 Ag3 91.3(3) . .
C1 Ag1 Ag3 90.9(3) . .
Ag2 Ag1 Ag3 126.50(4) 3_566 .
Ag2 Ag1 Ag3 59.28(3) . .
Ag5 Ag1 Ag3 60.41(3) . .
Ag4 Ag1 Ag3 58.72(3) . .
Ag5 Ag1 Ag3 123.35(4) 3_566 .
O2 Ag2 C9 108.2(5) . .
O2 Ag2 C1 104.5(5) . .
C9 Ag2 C1 127.8(4) . .
O2 Ag2 C17 95.4(5) . 3_566
C9 Ag2 C17 119.5(4) . 3_566
C1 Ag2 C17 96.1(4) . 3_566
O2 Ag2 Ag1 135.5(3) . 3_566
C9 Ag2 Ag1 87.5(3) . 3_566
C1 Ag2 Ag1 96.5(3) . 3_566
C17 Ag2 Ag1 43.0(3) 3_566 3_566
O2 Ag2 Ag1 145.8(3) . .
C9 Ag2 Ag1 89.5(3) . .
C1 Ag2 Ag1 44.3(3) . .
C17 Ag2 Ag1 101.0(3) 3_566 .
Ag1 Ag2 Ag1 72.26(4) 3_566 .
O2 Ag2 Ag3 110.7(3) . .
C9 Ag2 Ag3 42.5(3) . .
C1 Ag2 Ag3 88.2(3) . .
C17 Ag2 Ag3 151.6(3) 3_566 .
Ag1 Ag2 Ag3 108.66(4) 3_566 .
Ag1 Ag2 Ag3 63.36(3) . .
O2 Ag2 Ag5 112.6(4) . 3_566
C9 Ag2 Ag5 138.4(3) . 3_566
C1 Ag2 Ag5 47.2(3) . 3_566
C17 Ag2 Ag5 49.8(2) 3_566 3_566
Ag1 Ag2 Ag5 57.68(3) 3_566 3_566
Ag1 Ag2 Ag5 60.39(3) . 3_566
Ag3 Ag2 Ag5 123.56(4) . 3_566
C9 Ag3 C25 173.8(5) . .
C9 Ag3 Ag4 57.9(3) . 3_666
C25 Ag3 Ag4 124.3(3) . 3_666
C9 Ag3 Ag2 51.6(3) . .
C25 Ag3 Ag2 126.1(3) . .
Ag4 Ag3 Ag2 109.46(3) 3_666 .
C9 Ag3 Ag4 134.0(3) . .
C25 Ag3 Ag4 51.9(3) . .
Ag4 Ag3 Ag4 108.74(3) 3_666 .
Ag2 Ag3 Ag4 116.05(4) . .
C9 Ag3 Ag5 57.6(3) . .
C25 Ag3 Ag5 128.4(3) . .
Ag4 Ag3 Ag5 66.87(3) 3_666 .
Ag2 Ag3 Ag5 74.11(3) . .
Ag4 Ag3 Ag5 76.44(4) . .
C9 Ag3 Ag1 91.0(3) . .
C25 Ag3 Ag1 91.7(3) . .
Ag4 Ag3 Ag1 124.31(4) 3_666 .
Ag2 Ag3 Ag1 57.36(3) . .
Ag4 Ag3 Ag1 58.85(3) . .
Ag5 Ag3 Ag1 57.44(3) . .
C9 Ag3 Ag5 133.1(3) . 3_666
C25 Ag3 Ag5 48.6(3) . 3_666
Ag4 Ag3 Ag5 75.75(3) 3_666 3_666
Ag2 Ag3 Ag5 173.22(4) . 3_666
Ag4 Ag3 Ag5 64.97(3) . 3_666
Ag5 Ag3 Ag5 112.35(3) . 3_666
Ag1 Ag3 Ag5 123.75(4) . 3_666
O1 Ag4 C25 107.6(4) . .
O1 Ag4 C17 95.9(4) . .
C25 Ag4 C17 126.4(4) . .
O1 Ag4 C9 117.1(4) . 3_666
C25 Ag4 C9 96.2(4) . 3_666
C17 Ag4 C9 114.9(4) . 3_666
O1 Ag4 C18 87.5(4) . .
C25 Ag4 C18 152.5(4) . .
C17 Ag4 C18 26.8(4) . .
C9 Ag4 C18 96.9(4) 3_666 .
O1 Ag4 Ag3 152.5(2) . 3_666
C25 Ag4 Ag3 94.8(3) . 3_666
C17 Ag4 Ag3 82.8(3) . 3_666
C9 Ag4 Ag3 42.6(3) 3_666 3_666
C18 Ag4 Ag3 79.1(2) . 3_666
O1 Ag4 Ag3 136.2(2) . .
C25 Ag4 Ag3 43.2(3) . .
C17 Ag4 Ag3 87.1(3) . .
C9 Ag4 Ag3 100.5(3) 3_666 .
C18 Ag4 Ag3 110.5(3) . .
Ag3 Ag4 Ag3 71.26(3) 3_666 .
O1 Ag4 Ag1 91.3(3) . .
C25 Ag4 Ag1 88.7(3) . .
C17 Ag4 Ag1 42.3(3) . .
C9 Ag4 Ag1 147.7(3) 3_666 .
C18 Ag4 Ag1 67.7(3) . .
Ag3 Ag4 Ag1 105.25(3) 3_666 .
Ag3 Ag4 Ag1 62.43(3) . .
O1 Ag4 Ag5 129.8(3) . 3_666
C25 Ag4 Ag5 45.7(3) . 3_666
C17 Ag4 Ag5 134.3(3) . 3_666
C9 Ag4 Ag5 51.0(3) 3_666 3_666
C18 Ag4 Ag5 137.3(2) . 3_666
Ag3 Ag4 Ag5 58.25(3) 3_666 3_666
Ag3 Ag4 Ag5 59.83(3) . 3_666
Ag1 Ag4 Ag5 122.19(4) . 3_666
C1 Ag5 C25 119.5(4) 3_566 3_666
C1 Ag5 C17 97.5(4) 3_566 .
C25 Ag5 C17 112.1(4) 3_666 .
C1 Ag5 C9 114.4(4) 3_566 .
C25 Ag5 C9 94.3(4) 3_666 .
C17 Ag5 C9 120.7(4) . .
C1 Ag5 Ag1 95.5(3) 3_566 .
C25 Ag5 Ag1 141.5(3) 3_666 .
C17 Ag5 Ag1 42.6(3) . .
C9 Ag5 Ag1 84.0(2) . .
C1 Ag5 Ag3 144.2(3) 3_566 .
C25 Ag5 Ag3 91.9(3) 3_666 .
C17 Ag5 Ag3 84.4(3) . .
C9 Ag5 Ag3 40.9(3) . .
Ag1 Ag5 Ag3 62.14(3) . .
C1 Ag5 Ag1 41.8(3) 3_566 3_566
C25 Ag5 Ag1 148.2(3) 3_666 3_566
C17 Ag5 Ag1 97.5(3) . 3_566
C9 Ag5 Ag1 79.4(3) . 3_566
Ag1 Ag5 Ag1 69.29(3) . 3_566
Ag3 Ag5 Ag1 102.48(4) . 3_566
C1 Ag5 Ag3 147.7(3) 3_566 3_666
C25 Ag5 Ag3 40.7(3) 3_666 3_666
C17 Ag5 Ag3 77.3(3) . 3_666
C9 Ag5 Ag3 94.9(3) . 3_666
Ag1 Ag5 Ag3 100.97(4) . 3_666
Ag3 Ag5 Ag3 67.65(3) . 3_666
Ag1 Ag5 Ag3 169.03(4) 3_566 3_666
C1 Ag5 Ag2 47.6(3) 3_566 3_566
C25 Ag5 Ag2 139.1(3) 3_666 3_566
C17 Ag5 Ag2 50.8(3) . 3_566
C9 Ag5 Ag2 126.6(2) . 3_566
Ag1 Ag5 Ag2 56.23(3) . 3_566
Ag3 Ag5 Ag2 118.36(4) . 3_566
Ag1 Ag5 Ag2 55.36(3) 3_566 3_566
Ag3 Ag5 Ag2 124.07(4) 3_666 3_566
C1 Ag5 Ag4 137.3(3) 3_566 3_666
C25 Ag5 Ag4 45.7(3) 3_666 3_666
C17 Ag5 Ag4 125.1(3) . 3_666
C9 Ag5 Ag4 49.0(2) . 3_666
Ag1 Ag5 Ag4 117.01(4) . 3_666
Ag3 Ag5 Ag4 54.87(3) . 3_666
Ag1 Ag5 Ag4 123.80(5) 3_566 3_666
Ag3 Ag5 Ag4 55.20(3) 3_666 3_666
Ag2 Ag5 Ag4 173.23(4) 3_566 3_666
C2 C1 Ag1 165.6(10) . .
C2 C1 Ag5 101.7(9) . 3_566
Ag1 C1 Ag5 88.5(5) . 3_566
C2 C1 Ag2 108.5(9) . .
Ag1 C1 Ag2 82.3(4) . .
Ag5 C1 Ag2 85.2(4) 3_566 .
C1 C2 C3 176.5(15) . .
C4 C3 C8 119.5(16) . .
C4 C3 C2 121.4(17) . .
C8 C3 C2 119.1(15) . .
C5 C4 C3 120(2) . .
C5 C4 H4 120.2 . .
C3 C4 H4 120.2 . .
C4 C5 C6 124(3) . .
C4 C5 H5 118.1 . .
C6 C5 H5 118.1 . .
C7 C6 C5 114(3) . .
C7 C6 H6 122.9 . .
C5 C6 H6 122.9 . .
C6 C7 C8 125(3) . .
C6 C7 H7 117.4 . .
C8 C7 H7 117.4 . .
C3 C8 C7 117(2) . .
C3 C8 H8 121.6 . .
C7 C8 H8 121.6 . .
C10 C9 Ag3 157.8(11) . .
C10 C9 Ag2 95.8(8) . .
Ag3 C9 Ag2 85.8(4) . .
C10 C9 Ag4 99.2(8) . 3_666
Ag3 C9 Ag4 79.4(4) . 3_666
Ag2 C9 Ag4 164.9(6) . 3_666
C10 C9 Ag5 120.4(10) . .
Ag3 C9 Ag5 81.4(4) . .
Ag2 C9 Ag5 94.4(4) . .
Ag4 C9 Ag5 80.0(3) 3_666 .
C9 C10 C11 179.2(14) . .
C12 C11 C16 121.4(12) . .
C12 C11 C10 120.9(11) . .
C16 C11 C10 117.7(12) . .
C11 C12 C13 117.5(13) . .
C11 C12 H12 121.3 . .
C13 C12 H12 121.3 . .
C14 C13 C12 121.6(15) . .
C14 C13 H13 119.2 . .
C12 C13 H13 119.2 . .
C13 C14 C15 121.4(14) . .
C13 C14 H14 119.3 . .
C15 C14 H14 119.3 . .
C14 C15 C16 120.4(15) . .
C14 C15 H15 119.8 . .
C16 C15 H15 119.8 . .
C15 C16 C11 117.4(15) . .
C15 C16 H16 121.3 . .
C11 C16 H16 121.3 . .
C18 C17 Ag1 156.8(10) . .
C18 C17 Ag4 88.6(8) . .
Ag1 C17 Ag4 84.5(5) . .
C18 C17 Ag5 121.8(10) . .
Ag1 C17 Ag5 81.3(4) . .
Ag4 C17 Ag5 99.6(4) . .
C18 C17 Ag2 106.4(9) . 3_566
Ag1 C17 Ag2 78.7(4) . 3_566
Ag4 C17 Ag2 163.1(7) . 3_566
Ag5 C17 Ag2 79.4(3) . 3_566
C17 C18 C19 177.3(13) . .
C17 C18 Ag4 64.7(8) . .
C19 C18 Ag4 117.1(8) . .
C24 C19 C20 118.4(14) . .
C24 C19 C18 121.7(13) . .
C20 C19 C18 119.8(12) . .
C19 C20 C21 120.5(15) . .
C19 C20 H20 119.8 . .
C21 C20 H20 119.8 . .
C22 C21 C20 119.1(18) . .
C22 C21 H21 120.4 . .
C20 C21 H21 120.4 . .
C23 C22 C21 120.4(19) . .
C23 C22 H22 119.8 . .
C21 C22 H22 119.8 . .
C22 C23 C24 121.3(19) . .
C22 C23 H23 119.3 . .
C24 C23 H23 119.3 . .
C19 C24 C23 120.2(17) . .
C19 C24 H24 119.9 . .
C23 C24 H24 119.9 . .
C26 C25 Ag3 173.5(10) . .
C26 C25 Ag5 94.5(9) . 3_666
Ag3 C25 Ag5 90.7(4) . 3_666
C26 C25 Ag4 99.2(8) . .
Ag3 C25 Ag4 84.9(4) . .
Ag5 C25 Ag4 88.6(4) 3_666 .
C25 C26 C27 174.6(14) . .
C32 C27 C28 119.0(13) . .
C32 C27 C26 121.4(13) . .
C28 C27 C26 119.7(14) . .
C27 C28 C29 119.0(18) . .
C27 C28 H28 120.5 . .
C29 C28 H28 120.5 . .
C30 C29 C28 119.3(19) . .
C30 C29 H29 120.4 . .
C28 C29 H29 120.4 . .
C31 C30 C29 122.1(19) . .
C31 C30 H30 119.0 . .
C29 C30 H30 119.0 . .
C30 C31 C32 119(2) . .
C30 C31 H31 120.5 . .
C32 C31 H31 120.5 . .
C27 C32 C31 121.5(17) . .
C27 C32 H32 119.2 . .
C31 C32 H32 119.2 . .
S1 O1 Ag4 130.7(6) . .
O1 S1 C33 115.8(9) . .
O1 S1 C34 106.8(9) . .
C33 S1 C34 82(2) . .
S1 C33 H33A 109.5 . .
S1 C33 H33B 109.5 . .
H33A C33 H33B 109.5 . .
S1 C33 H33C 109.5 . .
H33A C33 H33C 109.5 . .
H33B C33 H33C 109.5 . .
S1 C34 H34A 109.5 . .
S1 C34 H34B 109.5 . .
H34A C34 H34B 109.5 . .
S1 C34 H34C 109.5 . .
H34A C34 H34C 109.5 . .
H34B C34 H34C 109.5 . .
S2 O2 Ag2 135.3(8) . .
O2 S2 C35 107.9(9) . .
O2 S2 C36 102.4(12) . .
C35 S2 C36 100.6(17) . .
S2 C35 H35A 109.5 . .
S2 C35 H35B 109.5 . .
H35A C35 H35B 109.5 . .
S2 C35 H35C 109.5 . .
H35A C35 H35C 109.5 . .
H35B C35 H35C 109.5 . .
S2 C36 H36A 109.5 . .
S2 C36 H36B 109.5 . .
H36A C36 H36B 109.5 . .
S2 C36 H36C 109.5 . .
H36A C36 H36C 109.5 . .
H36B C36 H36C 109.5 . .
F4 As1 F6 89.9(7) . .
F4 As1 F2 89.9(11) . .
F6 As1 F2 93.9(8) . .
F4 As1 F3 95.6(11) . .
F6 As1 F3 92.7(9) . .
F2 As1 F3 171.4(8) . .
F4 As1 F5 89.9(7) . .
F6 As1 F5 179.0(9) . .
F2 As1 F5 87.0(7) . .
F3 As1 F5 86.4(8) . .
F4 As1 F1 178.1(7) . .
F6 As1 F1 91.9(6) . .
F2 As1 F1 89.2(7) . .
F3 As1 F1 85.1(9) . .
F5 As1 F1 88.3(6) . .

loop_
_geom_bond_atom_site_label_1
_geom_bond_atom_site_label_2
_geom_bond_distance
_geom_bond_site_symmetry_2
Ag1 C17 2.054(15) .
Ag1 C1 2.088(14) .
Ag1 Ag2 2.9518(14) 3_566
Ag1 Ag2 2.9652(13) .
Ag1 Ag5 3.0008(13) .
Ag1 Ag4 3.0389(14) .
Ag1 Ag5 3.1333(15) 3_566
Ag1 Ag3 3.1476(13) .
Ag2 O2 2.266(11) .
Ag2 C9 2.379(11) .
Ag2 C1 2.405(11) .
Ag2 C17 2.561(12) 3_566
Ag2 Ag1 2.9518(14) 3_566
Ag2 Ag3 3.0272(14) .
Ag2 Ag5 3.2464(14) 3_566
Ag3 C9 2.052(12) .
Ag3 C25 2.085(12) .
Ag3 Ag4 2.9775(12) 3_666
Ag3 Ag4 3.0345(13) .
Ag3 Ag5 3.0959(14) .
Ag3 Ag5 3.1946(15) 3_666
Ag4 O1 2.254(8) .
Ag4 C25 2.398(11) .
Ag4 C17 2.443(12) .
Ag4 C9 2.566(11) 3_666
Ag4 C18 2.702(12) .
Ag4 Ag3 2.9775(12) 3_666
Ag4 Ag5 3.3481(14) 3_666
Ag5 C1 2.392(12) 3_566
Ag5 C25 2.396(11) 3_666
Ag5 C17 2.521(11) .
Ag5 C9 2.644(12) .
Ag5 Ag1 3.1333(15) 3_566
Ag5 Ag3 3.1946(14) 3_666
Ag5 Ag2 3.2464(14) 3_566
Ag5 Ag4 3.3481(14) 3_666
C1 C2 1.223(16) .
C1 Ag5 2.392(12) 3_566
C2 C3 1.403(19) .
C3 C4 1.37(2) .
C3 C8 1.38(2) .
C4 C5 1.35(3) .
C4 H4 0.9300 .
C5 C6 1.37(4) .
C5 H5 0.9300 .
C6 C7 1.35(4) .
C6 H6 0.9300 .
C7 C8 1.39(3) .
C7 H7 0.9300 .
C8 H8 0.9300 .
C9 C10 1.208(14) .
C9 Ag4 2.566(11) 3_666
C10 C11 1.466(16) .
C11 C12 1.370(17) .
C11 C16 1.420(17) .
C12 C13 1.403(17) .
C12 H12 0.9300 .
C13 C14 1.33(2) .
C13 H13 0.9300 .
C14 C15 1.36(2) .
C14 H14 0.9300 .
C15 C16 1.393(19) .
C15 H15 0.9300 .
C16 H16 0.9300 .
C17 C18 1.218(16) .
C17 Ag2 2.561(12) 3_566
C18 C19 1.458(18) .
C19 C24 1.350(18) .
C19 C20 1.359(17) .
C20 C21 1.39(2) .
C20 H20 0.9300 .
C21 C22 1.34(3) .
C21 H21 0.9300 .
C22 C23 1.31(3) .
C22 H22 0.9300 .
C23 C24 1.37(2) .
C23 H23 0.9300 .
C24 H24 0.9300 .
C25 C26 1.187(13) .
C25 Ag5 2.396(11) 3_666
C26 C27 1.416(16) .
C27 C32 1.336(19) .
C27 C28 1.394(19) .
C28 C29 1.41(2) .
C28 H28 0.9300 .
C29 C30 1.35(3) .
C29 H29 0.9300 .
C30 C31 1.33(3) .
C30 H30 0.9300 .
C31 C32 1.40(2) .
C31 H31 0.9300 .
C32 H32 0.9300 .
O1 S1 1.528(7) .
S1 C33 1.695(15) .
S1 C34 1.742(16) .
C33 H33A 0.9600 .
C33 H33B 0.9600 .
C33 H33C 0.9600 .
C34 H34A 0.9600 .
C34 H34B 0.9600 .
C34 H34C 0.9600 .
O2 S2 1.519(12) .
S2 C35 1.766(15) .
S2 C36 1.792(17) .
C35 H35A 0.9600 .
C35 H35B 0.9600 .
C35 H35C 0.9600 .
C36 H36A 0.9600 .
C36 H36B 0.9600 .
C36 H36C 0.9600 .
As1 F4 1.598(12) .
As1 F6 1.625(10) .
As1 F2 1.632(12) .
As1 F3 1.669(16) .
As1 F5 1.680(9) .
As1 F1 1.690(10) .

loop_
_geom_torsion_atom_site_label_1
_geom_torsion_atom_site_label_2
_geom_torsion_atom_site_label_3
_geom_torsion_atom_site_label_4
_geom_torsion
_geom_torsion_site_symmetry_1
_geom_torsion_site_symmetry_4
C17 Ag1 Ag2 O2 147.5(8) . .
C1 Ag1 Ag2 O2 -29.6(7) . .
Ag2 Ag1 Ag2 O2 -149.5(6) 3_566 .
Ag5 Ag1 Ag2 O2 151.5(6) . .
Ag4 Ag1 Ag2 O2 83.4(6) . .
Ag5 Ag1 Ag2 O2 -87.2(6) 3_566 .
Ag3 Ag1 Ag2 O2 88.0(6) . .
C17 Ag1 Ag2 C9 24.6(5) . .
C1 Ag1 Ag2 C9 -152.5(5) . .
Ag2 Ag1 Ag2 C9 87.5(3) 3_566 .
Ag5 Ag1 Ag2 C9 28.5(3) . .
Ag4 Ag1 Ag2 C9 -39.6(3) . .
Ag5 Ag1 Ag2 C9 149.9(3) 3_566 .
Ag3 Ag1 Ag2 C9 -34.9(3) . .
C17 Ag1 Ag2 C1 177.1(6) . .
Ag2 Ag1 Ag2 C1 -120.0(4) 3_566 .
Ag5 Ag1 Ag2 C1 -179.0(4) . .
Ag4 Ag1 Ag2 C1 112.9(4) . .
Ag5 Ag1 Ag2 C1 -57.6(4) 3_566 .
Ag3 Ag1 Ag2 C1 117.6(4) . .
C17 Ag1 Ag2 C17 -95.4(5) . 3_566
C1 Ag1 Ag2 C17 87.5(5) . 3_566
Ag2 Ag1 Ag2 C17 -32.5(3) 3_566 3_566
Ag5 Ag1 Ag2 C17 -91.5(3) . 3_566
Ag4 Ag1 Ag2 C17 -159.6(3) . 3_566
Ag5 Ag1 Ag2 C17 29.9(3) 3_566 3_566
Ag3 Ag1 Ag2 C17 -154.9(3) . 3_566
C17 Ag1 Ag2 Ag1 -62.9(4) . 3_566
C1 Ag1 Ag2 Ag1 120.0(4) . 3_566
Ag2 Ag1 Ag2 Ag1 0.0 3_566 3_566
Ag5 Ag1 Ag2 Ag1 -59.00(3) . 3_566
Ag4 Ag1 Ag2 Ag1 -127.09(5) . 3_566
Ag5 Ag1 Ag2 Ag1 62.36(3) 3_566 3_566
Ag3 Ag1 Ag2 Ag1 -122.43(4) . 3_566
C17 Ag1 Ag2 Ag3 59.5(4) . .
C1 Ag1 Ag2 Ag3 -117.6(4) . .
Ag2 Ag1 Ag2 Ag3 122.43(4) 3_566 .
Ag5 Ag1 Ag2 Ag3 63.43(3) . .
Ag4 Ag1 Ag2 Ag3 -4.65(4) . .
Ag5 Ag1 Ag2 Ag3 -175.21(4) 3_566 .
C17 Ag1 Ag2 Ag5 -125.3(4) . 3_566
C1 Ag1 Ag2 Ag5 57.6(4) . 3_566
Ag2 Ag1 Ag2 Ag5 -62.36(3) 3_566 3_566
Ag5 Ag1 Ag2 Ag5 -121.36(3) . 3_566
Ag4 Ag1 Ag2 Ag5 170.55(4) . 3_566
Ag3 Ag1 Ag2 Ag5 175.21(4) . 3_566
O2 Ag2 Ag3 C9 94.8(6) . .
C1 Ag2 Ag3 C9 -160.4(5) . .
C17 Ag2 Ag3 C9 -60.9(7) 3_566 .
Ag1 Ag2 Ag3 C9 -64.1(4) 3_566 .
Ag1 Ag2 Ag3 C9 -122.2(4) . .
Ag5 Ag2 Ag3 C9 -127.2(4) 3_566 .
O2 Ag2 Ag3 C25 -78.0(5) . .
C9 Ag2 Ag3 C25 -172.8(6) . .
C1 Ag2 Ag3 C25 26.8(5) . .
C17 Ag2 Ag3 C25 126.3(6) 3_566 .
Ag1 Ag2 Ag3 C25 123.1(4) 3_566 .
Ag1 Ag2 Ag3 C25 65.0(4) . .
Ag5 Ag2 Ag3 C25 60.0(4) 3_566 .
O2 Ag2 Ag3 Ag4 98.0(4) . 3_666
C9 Ag2 Ag3 Ag4 3.2(4) . 3_666
C1 Ag2 Ag3 Ag4 -157.2(3) . 3_666
C17 Ag2 Ag3 Ag4 -57.7(5) 3_566 3_666
Ag1 Ag2 Ag3 Ag4 -60.87(5) 3_566 3_666
Ag1 Ag2 Ag3 Ag4 -118.92(4) . 3_666
Ag5 Ag2 Ag3 Ag4 -123.92(5) 3_566 3_666
O2 Ag2 Ag3 Ag4 -138.5(4) . .
C9 Ag2 Ag3 Ag4 126.8(4) . .
C1 Ag2 Ag3 Ag4 -33.6(3) . .
C17 Ag2 Ag3 Ag4 65.8(5) 3_566 .
Ag1 Ag2 Ag3 Ag4 62.64(5) 3_566 .
Ag1 Ag2 Ag3 Ag4 4.59(4) . .
Ag5 Ag2 Ag3 Ag4 -0.41(6) 3_566 .
O2 Ag2 Ag3 Ag5 155.8(4) . .
C9 Ag2 Ag3 Ag5 61.0(4) . .
C1 Ag2 Ag3 Ag5 -99.4(3) . .
C17 Ag2 Ag3 Ag5 0.1(5) 3_566 .
Ag1 Ag2 Ag3 Ag5 -3.13(4) 3_566 .
Ag1 Ag2 Ag3 Ag5 -61.18(3) . .
Ag5 Ag2 Ag3 Ag5 -66.18(5) 3_566 .
O2 Ag2 Ag3 Ag1 -143.1(4) . .
C9 Ag2 Ag3 Ag1 122.2(4) . .
C1 Ag2 Ag3 Ag1 -38.2(3) . .
C17 Ag2 Ag3 Ag1 61.2(5) 3_566 .
Ag1 Ag2 Ag3 Ag1 58.05(4) 3_566 .
Ag5 Ag2 Ag3 Ag1 -5.00(4) 3_566 .
O2 Ag2 Ag3 Ag5 -41.5(5) . 3_666
C9 Ag2 Ag3 Ag5 -136.3(6) . 3_666
C1 Ag2 Ag3 Ag5 63.3(5) . 3_666
C17 Ag2 Ag3 Ag5 162.8(6) 3_566 3_666
Ag1 Ag2 Ag3 Ag5 159.6(3) 3_566 3_666
Ag1 Ag2 Ag3 Ag5 101.6(3) . 3_666
Ag5 Ag2 Ag3 Ag5 96.6(3) 3_566 3_666
C17 Ag1 Ag3 C9 -98.9(4) . .
C1 Ag1 Ag3 C9 87.0(4) . .
Ag2 Ag1 Ag3 C9 -48.5(3) 3_566 .
Ag2 Ag1 Ag3 C9 41.6(3) . .
Ag5 Ag1 Ag3 C9 -49.7(3) . .
Ag4 Ag1 Ag3 C9 -143.2(3) . .
Ag5 Ag1 Ag3 C9 46.8(3) 3_566 .
C17 Ag1 Ag3 C25 86.6(4) . .
C1 Ag1 Ag3 C25 -87.4(4) . .
Ag2 Ag1 Ag3 C25 137.1(3) 3_566 .
Ag2 Ag1 Ag3 C25 -132.8(3) . .
Ag5 Ag1 Ag3 C25 135.8(3) . .
Ag4 Ag1 Ag3 C25 42.3(3) . .
Ag5 Ag1 Ag3 C25 -127.7(3) 3_566 .
C17 Ag1 Ag3 Ag4 -48.1(3) . 3_666
C1 Ag1 Ag3 Ag4 137.8(3) . 3_666
Ag2 Ag1 Ag3 Ag4 2.33(7) 3_566 3_666
Ag2 Ag1 Ag3 Ag4 92.40(5) . 3_666
Ag5 Ag1 Ag3 Ag4 1.07(5) . 3_666
Ag4 Ag1 Ag3 Ag4 -92.41(5) . 3_666
Ag5 Ag1 Ag3 Ag4 97.57(5) 3_566 3_666
C17 Ag1 Ag3 Ag2 -140.5(3) . .
C1 Ag1 Ag3 Ag2 45.4(3) . .
Ag2 Ag1 Ag3 Ag2 -90.07(5) 3_566 .
Ag5 Ag1 Ag3 Ag2 -91.33(4) . .
Ag4 Ag1 Ag3 Ag2 175.18(4) . .
Ag5 Ag1 Ag3 Ag2 5.17(4) 3_566 .
C17 Ag1 Ag3 Ag4 44.3(3) . .
C1 Ag1 Ag3 Ag4 -129.8(3) . .
Ag2 Ag1 Ag3 Ag4 94.75(5) 3_566 .
Ag2 Ag1 Ag3 Ag4 -175.18(4) . .
Ag5 Ag1 Ag3 Ag4 93.49(4) . .
Ag5 Ag1 Ag3 Ag4 -170.01(5) 3_566 .
C17 Ag1 Ag3 Ag5 -49.2(3) . .
C1 Ag1 Ag3 Ag5 136.8(3) . .
Ag2 Ag1 Ag3 Ag5 1.26(5) 3_566 .
Ag2 Ag1 Ag3 Ag5 91.33(4) . .
Ag4 Ag1 Ag3 Ag5 -93.49(4) . .
Ag5 Ag1 Ag3 Ag5 96.50(5) 3_566 .
C17 Ag1 Ag3 Ag5 47.5(3) . 3_666
C1 Ag1 Ag3 Ag5 -126.6(3) . 3_666
Ag2 Ag1 Ag3 Ag5 97.93(5) 3_566 3_666
Ag2 Ag1 Ag3 Ag5 -172.00(5) . 3_666
Ag5 Ag1 Ag3 Ag5 96.67(4) . 3_666
Ag4 Ag1 Ag3 Ag5 3.18(4) . 3_666
Ag5 Ag1 Ag3 Ag5 -166.83(5) 3_566 3_666
C9 Ag3 Ag4 O1 115.8(6) . .
C25 Ag3 Ag4 O1 -61.7(6) . .
Ag4 Ag3 Ag4 O1 178.9(4) 3_666 .
Ag2 Ag3 Ag4 O1 55.0(4) . .
Ag5 Ag3 Ag4 O1 119.5(4) . .
Ag1 Ag3 Ag4 O1 59.5(4) . .
Ag5 Ag3 Ag4 O1 -117.6(4) 3_666 .
C9 Ag3 Ag4 C25 177.5(6) . .
Ag4 Ag3 Ag4 C25 -119.4(4) 3_666 .
Ag2 Ag3 Ag4 C25 116.7(4) . .
Ag5 Ag3 Ag4 C25 -178.8(4) . .
Ag1 Ag3 Ag4 C25 121.2(4) . .
Ag5 Ag3 Ag4 C25 -55.8(4) 3_666 .
C9 Ag3 Ag4 C17 20.2(5) . .
C25 Ag3 Ag4 C17 -157.2(5) . .
Ag4 Ag3 Ag4 C17 83.4(3) 3_666 .
Ag2 Ag3 Ag4 C17 -40.5(3) . .
Ag5 Ag3 Ag4 C17 23.9(3) . .
Ag1 Ag3 Ag4 C17 -36.0(3) . .
Ag5 Ag3 Ag4 C17 146.9(3) 3_666 .
C9 Ag3 Ag4 C9 -94.6(5) . 3_666
C25 Ag3 Ag4 C9 87.9(5) . 3_666
Ag4 Ag3 Ag4 C9 -31.5(3) 3_666 3_666
Ag2 Ag3 Ag4 C9 -155.4(3) . 3_666
Ag5 Ag3 Ag4 C9 -90.9(3) . 3_666
Ag1 Ag3 Ag4 C9 -150.8(3) . 3_666
Ag5 Ag3 Ag4 C9 32.1(3) 3_666 3_666
C9 Ag3 Ag4 C18 6.9(5) . .
C25 Ag3 Ag4 C18 -170.5(5) . .
Ag4 Ag3 Ag4 C18 70.1(3) 3_666 .
Ag2 Ag3 Ag4 C18 -53.8(3) . .
Ag5 Ag3 Ag4 C18 10.6(3) . .
Ag1 Ag3 Ag4 C18 -49.3(3) . .
Ag5 Ag3 Ag4 C18 133.6(3) 3_666 .
C9 Ag3 Ag4 Ag3 -63.1(4) . 3_666
C25 Ag3 Ag4 Ag3 119.4(4) . 3_666
Ag4 Ag3 Ag4 Ag3 0.0 3_666 3_666
Ag2 Ag3 Ag4 Ag3 -123.88(5) . 3_666
Ag5 Ag3 Ag4 Ag3 -59.44(3) . 3_666
Ag1 Ag3 Ag4 Ag3 -119.37(4) . 3_666
Ag5 Ag3 Ag4 Ag3 63.55(3) 3_666 3_666
C9 Ag3 Ag4 Ag1 56.2(4) . .
C25 Ag3 Ag4 Ag1 -121.2(4) . .
Ag4 Ag3 Ag4 Ag1 119.37(4) 3_666 .
Ag2 Ag3 Ag4 Ag1 -4.51(4) . .
Ag5 Ag3 Ag4 Ag1 59.93(3) . .
Ag5 Ag3 Ag4 Ag1 -177.08(4) 3_666 .
C9 Ag3 Ag4 Ag5 -126.7(4) . 3_666
C25 Ag3 Ag4 Ag5 55.8(4) . 3_666
Ag4 Ag3 Ag4 Ag5 -63.55(3) 3_666 3_666
Ag2 Ag3 Ag4 Ag5 172.57(4) . 3_666
Ag5 Ag3 Ag4 Ag5 -122.99(3) . 3_666
Ag1 Ag3 Ag4 Ag5 177.08(4) . 3_666
C17 Ag1 Ag4 O1 97.4(4) . .
C1 Ag1 Ag4 O1 -75.9(4) . .
Ag2 Ag1 Ag4 O1 96.0(2) 3_566 .
Ag2 Ag1 Ag4 O1 -138.7(2) . .
Ag5 Ag1 Ag4 O1 154.0(2) . .
Ag5 Ag1 Ag4 O1 -37.0(4) 3_566 .
Ag3 Ag1 Ag4 O1 -143.4(2) . .
C17 Ag1 Ag4 C25 -155.1(5) . .
C1 Ag1 Ag4 C25 31.7(5) . .
Ag2 Ag1 Ag4 C25 -156.4(3) 3_566 .
Ag2 Ag1 Ag4 C25 -31.1(3) . .
Ag5 Ag1 Ag4 C25 -98.5(3) . .
Ag5 Ag1 Ag4 C25 70.6(4) 3_566 .
Ag3 Ag1 Ag4 C25 -35.8(3) . .
C1 Ag1 Ag4 C17 -173.3(5) . .
Ag2 Ag1 Ag4 C17 -1.4(4) 3_566 .
Ag2 Ag1 Ag4 C17 123.9(4) . .
Ag5 Ag1 Ag4 C17 56.6(4) . .
Ag5 Ag1 Ag4 C17 -134.4(5) 3_566 .
Ag3 Ag1 Ag4 C17 119.2(4) . .
C17 Ag1 Ag4 C9 -55.5(6) . 3_666
C1 Ag1 Ag4 C9 131.3(6) . 3_666
Ag2 Ag1 Ag4 C9 -56.8(5) 3_566 3_666
Ag2 Ag1 Ag4 C9 68.5(5) . 3_666
Ag5 Ag1 Ag4 C9 1.1(5) . 3_666
Ag5 Ag1 Ag4 C9 170.2(6) 3_566 3_666
Ag3 Ag1 Ag4 C9 63.8(5) . 3_666
C17 Ag1 Ag4 C18 10.6(5) . .
C1 Ag1 Ag4 C18 -162.6(4) . .
Ag2 Ag1 Ag4 C18 9.3(3) 3_566 .
Ag2 Ag1 Ag4 C18 134.5(2) . .
Ag5 Ag1 Ag4 C18 67.2(2) . .
Ag5 Ag1 Ag4 C18 -123.8(4) 3_566 .
Ag3 Ag1 Ag4 C18 129.9(2) . .
C17 Ag1 Ag4 Ag3 -60.4(4) . 3_666
C1 Ag1 Ag4 Ag3 126.3(4) . 3_666
Ag2 Ag1 Ag4 Ag3 -61.80(5) 3_566 3_666
Ag2 Ag1 Ag4 Ag3 63.48(5) . 3_666
Ag5 Ag1 Ag4 Ag3 -3.83(4) . 3_666
Ag5 Ag1 Ag4 Ag3 165.2(3) 3_566 3_666
Ag3 Ag1 Ag4 Ag3 58.80(4) . 3_666
C17 Ag1 Ag4 Ag3 -119.2(4) . .
C1 Ag1 Ag4 Ag3 67.5(4) . .
Ag2 Ag1 Ag4 Ag3 -120.60(4) 3_566 .
Ag2 Ag1 Ag4 Ag3 4.68(4) . .
Ag5 Ag1 Ag4 Ag3 -62.63(3) . .
Ag5 Ag1 Ag4 Ag3 106.4(3) 3_566 .
C17 Ag1 Ag4 Ag5 -122.2(4) . 3_666
C1 Ag1 Ag4 Ag5 64.5(4) . 3_666
Ag2 Ag1 Ag4 Ag5 -123.58(4) 3_566 3_666
Ag2 Ag1 Ag4 Ag5 1.70(6) . 3_666
Ag5 Ag1 Ag4 Ag5 -65.61(5) . 3_666
Ag5 Ag1 Ag4 Ag5 103.4(3) 3_566 3_666
Ag3 Ag1 Ag4 Ag5 -2.98(4) . 3_666
C17 Ag1 Ag5 C1 -95.1(5) . 3_566
C1 Ag1 Ag5 C1 87.3(5) . 3_566
Ag2 Ag1 Ag5 C1 -28.3(3) 3_566 3_566
Ag2 Ag1 Ag5 C1 88.4(3) . 3_566
Ag4 Ag1 Ag5 C1 -148.7(3) . 3_566
Ag5 Ag1 Ag5 C1 33.1(3) 3_566 3_566
Ag3 Ag1 Ag5 C1 150.6(3) . 3_566
C17 Ag1 Ag5 C25 61.6(6) . 3_666
C1 Ag1 Ag5 C25 -115.9(6) . 3_666
Ag2 Ag1 Ag5 C25 128.4(4) 3_566 3_666
Ag2 Ag1 Ag5 C25 -114.9(4) . 3_666
Ag4 Ag1 Ag5 C25 8.1(4) . 3_666
Ag5 Ag1 Ag5 C25 -170.2(4) 3_566 3_666
Ag3 Ag1 Ag5 C25 -52.7(4) . 3_666
C1 Ag1 Ag5 C17 -177.6(6) . .
Ag2 Ag1 Ag5 C17 66.7(4) 3_566 .
Ag2 Ag1 Ag5 C17 -176.5(4) . .
Ag4 Ag1 Ag5 C17 -53.6(4) . .
Ag5 Ag1 Ag5 C17 128.2(4) 3_566 .
Ag3 Ag1 Ag5 C17 -114.4(4) . .
C17 Ag1 Ag5 C9 150.9(5) . .
C1 Ag1 Ag5 C9 -26.7(5) . .
Ag2 Ag1 Ag5 C9 -142.3(3) 3_566 .
Ag2 Ag1 Ag5 C9 -25.6(3) . .
Ag4 Ag1 Ag5 C9 97.3(3) . .
Ag5 Ag1 Ag5 C9 -80.9(3) 3_566 .
Ag3 Ag1 Ag5 C9 36.5(3) . .
C17 Ag1 Ag5 Ag3 114.4(4) . .
C1 Ag1 Ag5 Ag3 -63.2(4) . .
Ag2 Ag1 Ag5 Ag3 -178.89(4) 3_566 .
Ag2 Ag1 Ag5 Ag3 -62.15(3) . .
Ag4 Ag1 Ag5 Ag3 60.78(3) . .
Ag5 Ag1 Ag5 Ag3 -117.46(4) 3_566 .
C17 Ag1 Ag5 Ag1 -128.2(4) . 3_566
C1 Ag1 Ag5 Ag1 54.2(4) . 3_566
Ag2 Ag1 Ag5 Ag1 -61.43(3) 3_566 3_566
Ag2 Ag1 Ag5 Ag1 55.31(3) . 3_566
Ag4 Ag1 Ag5 Ag1 178.24(5) . 3_566
Ag5 Ag1 Ag5 Ag1 0.0 3_566 3_566
Ag3 Ag1 Ag5 Ag1 117.46(4) . 3_566
C17 Ag1 Ag5 Ag3 57.1(4) . 3_666
C1 Ag1 Ag5 Ag3 -120.5(4) . 3_666
Ag2 Ag1 Ag5 Ag3 123.84(4) 3_566 3_666
Ag2 Ag1 Ag5 Ag3 -119.42(4) . 3_666
Ag4 Ag1 Ag5 Ag3 3.50(4) . 3_666
Ag5 Ag1 Ag5 Ag3 -174.73(5) 3_566 3_666
Ag3 Ag1 Ag5 Ag3 -57.27(4) . 3_666
C17 Ag1 Ag5 Ag2 -66.7(4) . 3_566
C1 Ag1 Ag5 Ag2 115.7(4) . 3_566
Ag2 Ag1 Ag5 Ag2 116.74(3) . 3_566
Ag4 Ag1 Ag5 Ag2 -120.33(4) . 3_566
Ag5 Ag1 Ag5 Ag2 61.43(3) 3_566 3_566
Ag3 Ag1 Ag5 Ag2 178.89(4) . 3_566
C17 Ag1 Ag5 Ag4 113.5(4) . 3_666
C1 Ag1 Ag5 Ag4 -64.1(4) . 3_666
Ag2 Ag1 Ag5 Ag4 -179.78(5) 3_566 3_666
Ag2 Ag1 Ag5 Ag4 -63.03(5) . 3_666
Ag4 Ag1 Ag5 Ag4 59.89(5) . 3_666
Ag5 Ag1 Ag5 Ag4 -118.35(5) 3_566 3_666
Ag3 Ag1 Ag5 Ag4 -0.88(4) . 3_666
C9 Ag3 Ag5 C1 58.5(6) . 3_566
C25 Ag3 Ag5 C1 -119.5(6) . 3_566
Ag4 Ag3 Ag5 C1 124.1(5) 3_666 3_566
Ag2 Ag3 Ag5 C1 4.2(5) . 3_566
Ag4 Ag3 Ag5 C1 -118.3(5) . 3_566
Ag1 Ag3 Ag5 C1 -56.8(5) . 3_566
Ag5 Ag3 Ag5 C1 -173.6(5) 3_666 3_566
C9 Ag3 Ag5 C25 -94.3(5) . 3_666
C25 Ag3 Ag5 C25 87.7(5) . 3_666
Ag4 Ag3 Ag5 C25 -28.7(3) 3_666 3_666
Ag2 Ag3 Ag5 C25 -148.6(3) . 3_666
Ag4 Ag3 Ag5 C25 88.8(3) . 3_666
Ag1 Ag3 Ag5 C25 150.3(3) . 3_666
Ag5 Ag3 Ag5 C25 33.6(3) 3_666 3_666
C9 Ag3 Ag5 C17 153.6(5) . .
C25 Ag3 Ag5 C17 -24.4(5) . .
Ag4 Ag3 Ag5 C17 -140.8(3) 3_666 .
Ag2 Ag3 Ag5 C17 99.3(3) . .
Ag4 Ag3 Ag5 C17 -23.2(3) . .
Ag1 Ag3 Ag5 C17 38.3(3) . .
Ag5 Ag3 Ag5 C17 -78.5(3) 3_666 .
C25 Ag3 Ag5 C9 -178.0(5) . .
Ag4 Ag3 Ag5 C9 65.6(4) 3_666 .
Ag2 Ag3 Ag5 C9 -54.3(4) . .
Ag4 Ag3 Ag5 C9 -176.9(4) . .
Ag1 Ag3 Ag5 C9 -115.4(4) . .
Ag5 Ag3 Ag5 C9 127.9(4) 3_666 .
C9 Ag3 Ag5 Ag1 115.4(4) . .
C25 Ag3 Ag5 Ag1 -62.7(4) . .
Ag4 Ag3 Ag5 Ag1 -179.04(4) 3_666 .
Ag2 Ag3 Ag5 Ag1 61.08(3) . .
Ag4 Ag3 Ag5 Ag1 -61.49(3) . .
Ag5 Ag3 Ag5 Ag1 -116.75(4) 3_666 .
C9 Ag3 Ag5 Ag1 57.1(4) . 3_566
C25 Ag3 Ag5 Ag1 -120.9(4) . 3_566
Ag4 Ag3 Ag5 Ag1 122.75(4) 3_666 3_566
Ag2 Ag3 Ag5 Ag1 2.86(3) . 3_566
Ag4 Ag3 Ag5 Ag1 -119.71(4) . 3_566
Ag1 Ag3 Ag5 Ag1 -58.22(4) . 3_566
Ag5 Ag3 Ag5 Ag1 -174.97(4) 3_666 3_566
C9 Ag3 Ag5 Ag3 -127.9(4) . 3_666
C25 Ag3 Ag5 Ag3 54.1(4) . 3_666
Ag4 Ag3 Ag5 Ag3 -62.28(3) 3_666 3_666
Ag2 Ag3 Ag5 Ag3 177.83(4) . 3_666
Ag4 Ag3 Ag5 Ag3 55.26(3) . 3_666
Ag1 Ag3 Ag5 Ag3 116.75(4) . 3_666
Ag5 Ag3 Ag5 Ag3 0.0 3_666 3_666
C9 Ag3 Ag5 Ag2 114.3(4) . 3_566
C25 Ag3 Ag5 Ag2 -63.7(4) . 3_566
Ag4 Ag3 Ag5 Ag2 179.92(5) 3_666 3_566
Ag2 Ag3 Ag5 Ag2 60.03(5) . 3_566
Ag4 Ag3 Ag5 Ag2 -62.54(5) . 3_566
Ag1 Ag3 Ag5 Ag2 -1.05(4) . 3_566
Ag5 Ag3 Ag5 Ag2 -117.80(5) 3_666 3_566
C9 Ag3 Ag5 Ag4 -65.6(4) . 3_666
C25 Ag3 Ag5 Ag4 116.4(4) . 3_666
Ag2 Ag3 Ag5 Ag4 -119.89(3) . 3_666
Ag4 Ag3 Ag5 Ag4 117.54(3) . 3_666
Ag1 Ag3 Ag5 Ag4 179.04(4) . 3_666
Ag5 Ag3 Ag5 Ag4 62.28(3) 3_666 3_666
C17 Ag1 C1 C2 -21(7) . .
Ag2 Ag1 C1 C2 -133(4) 3_566 .
Ag2 Ag1 C1 C2 139(4) . .
Ag5 Ag1 C1 C2 141(4) . .
Ag4 Ag1 C1 C2 38(4) . .
Ag5 Ag1 C1 C2 -135(4) 3_566 .
Ag3 Ag1 C1 C2 90(4) . .
C17 Ag1 C1 Ag5 114(4) . 3_566
Ag2 Ag1 C1 Ag5 2.0(5) 3_566 3_566
Ag2 Ag1 C1 Ag5 -85.3(3) . 3_566
Ag5 Ag1 C1 Ag5 -84.0(4) . 3_566
Ag4 Ag1 C1 Ag5 172.87(8) . 3_566
Ag3 Ag1 C1 Ag5 -135.0(3) . 3_566
C17 Ag1 C1 Ag2 -160(4) . .
Ag2 Ag1 C1 Ag2 87.3(3) 3_566 .
Ag5 Ag1 C1 Ag2 1.3(5) . .
Ag4 Ag1 C1 Ag2 -101.8(3) . .
Ag5 Ag1 C1 Ag2 85.3(3) 3_566 .
Ag3 Ag1 C1 Ag2 -49.6(2) . .
O2 Ag2 C1 C2 -6.8(10) . .
C9 Ag2 C1 C2 -134.4(9) . .
C17 Ag2 C1 C2 90.4(10) 3_566 .
Ag1 Ag2 C1 C2 133.7(9) 3_566 .
Ag1 Ag2 C1 C2 -170.2(11) . .
Ag3 Ag2 C1 C2 -117.7(9) . .
Ag5 Ag2 C1 C2 100.7(10) 3_566 .
O2 Ag2 C1 Ag1 163.3(4) . .
C9 Ag2 C1 Ag1 35.8(6) . .
C17 Ag2 C1 Ag1 -99.5(4) 3_566 .
Ag1 Ag2 C1 Ag1 -56.1(3) 3_566 .
Ag3 Ag2 C1 Ag1 52.4(3) . .
Ag5 Ag2 C1 Ag1 -89.1(4) 3_566 .
O2 Ag2 C1 Ag5 -107.5(5) . 3_566
C9 Ag2 C1 Ag5 124.9(4) . 3_566
C17 Ag2 C1 Ag5 -10.3(5) 3_566 3_566
Ag1 Ag2 C1 Ag5 33.0(3) 3_566 3_566
Ag1 Ag2 C1 Ag5 89.1(4) . 3_566
Ag3 Ag2 C1 Ag5 141.5(3) . 3_566
Ag1 C1 C2 C3 -13(25) . .
Ag5 C1 C2 C3 -147(21) 3_566 .
Ag2 C1 C2 C3 124(21) . .
C1 C2 C3 C4 4(22) . .
C1 C2 C3 C8 -180(100) . .
C8 C3 C4 C5 3(3) . .
C2 C3 C4 C5 179.4(19) . .
C3 C4 C5 C6 -3(5) . .
C4 C5 C6 C7 6(6) . .
C5 C6 C7 C8 -10(6) . .
C4 C3 C8 C7 -6(3) . .
C2 C3 C8 C7 177.4(17) . .
C6 C7 C8 C3 10(5) . .
C25 Ag3 C9 C10 -25(6) . .
Ag4 Ag3 C9 C10 88(3) 3_666 .
Ag2 Ag3 C9 C10 -95(3) . .
Ag4 Ag3 C9 C10 174(2) . .
Ag5 Ag3 C9 C10 170(3) . .
Ag1 Ag3 C9 C10 -141(3) . .
Ag5 Ag3 C9 C10 78(3) 3_666 .
C25 Ag3 C9 Ag2 70(4) . .
Ag4 Ag3 C9 Ag2 -176.4(5) 3_666 .
Ag4 Ag3 C9 Ag2 -90.8(4) . .
Ag5 Ag3 C9 Ag2 -95.1(3) . .
Ag1 Ag3 C9 Ag2 -45.5(3) . .
Ag5 Ag3 C9 Ag2 173.58(8) 3_666 .
C25 Ag3 C9 Ag4 -113(4) . 3_666
Ag2 Ag3 C9 Ag4 176.4(5) . 3_666
Ag4 Ag3 C9 Ag4 85.6(4) . 3_666
Ag5 Ag3 C9 Ag4 81.3(3) . 3_666
Ag1 Ag3 C9 Ag4 130.9(2) . 3_666
Ag5 Ag3 C9 Ag4 -10.0(5) 3_666 3_666
C25 Ag3 C9 Ag5 165(4) . .
Ag4 Ag3 C9 Ag5 -81.3(3) 3_666 .
Ag2 Ag3 C9 Ag5 95.1(3) . .
Ag4 Ag3 C9 Ag5 4.3(5) . .
Ag1 Ag3 C9 Ag5 49.6(2) . .
Ag5 Ag3 C9 Ag5 -91.3(4) 3_666 .
O2 Ag2 C9 C10 56.7(10) . .
C1 Ag2 C9 C10 -177.2(8) . .
C17 Ag2 C9 C10 -50.8(10) 3_566 .
Ag1 Ag2 C9 C10 -80.8(8) 3_566 .
Ag1 Ag2 C9 C10 -153.1(8) . .
Ag3 Ag2 C9 C10 157.7(11) . .
Ag5 Ag2 C9 C10 -112.0(8) 3_566 .
O2 Ag2 C9 Ag3 -101.0(5) . .
C1 Ag2 C9 Ag3 25.1(7) . .
C17 Ag2 C9 Ag3 151.5(4) 3_566 .
Ag1 Ag2 C9 Ag3 121.4(3) 3_566 .
Ag1 Ag2 C9 Ag3 49.2(3) . .
Ag5 Ag2 C9 Ag3 90.2(5) 3_566 .
O2 Ag2 C9 Ag4 -115(2) . 3_666
C1 Ag2 C9 Ag4 11(2) . 3_666
C17 Ag2 C9 Ag4 138(2) 3_566 3_666
Ag1 Ag2 C9 Ag4 108(2) 3_566 3_666
Ag1 Ag2 C9 Ag4 35(2) . 3_666
Ag3 Ag2 C9 Ag4 -13.7(18) . 3_666
Ag5 Ag2 C9 Ag4 77(2) 3_566 3_666
O2 Ag2 C9 Ag5 177.9(4) . .
C1 Ag2 C9 Ag5 -56.0(6) . .
C17 Ag2 C9 Ag5 70.4(5) 3_566 .
Ag1 Ag2 C9 Ag5 40.4(3) 3_566 .
Ag1 Ag2 C9 Ag5 -31.9(3) . .
Ag3 Ag2 C9 Ag5 -81.1(4) . .
Ag5 Ag2 C9 Ag5 9.2(6) 3_566 .
C1 Ag5 C9 C10 37.7(11) 3_566 .
C25 Ag5 C9 C10 -87.5(10) 3_666 .
C17 Ag5 C9 C10 153.6(9) . .
Ag1 Ag5 C9 C10 131.1(10) . .
Ag3 Ag5 C9 C10 -175.5(12) . .
Ag1 Ag5 C9 C10 61.1(10) 3_566 .
Ag3 Ag5 C9 C10 -128.4(10) 3_666 .
Ag2 Ag5 C9 C10 91.8(10) 3_566 .
Ag4 Ag5 C9 C10 -94.8(10) 3_666 .
C1 Ag5 C9 Ag3 -146.8(4) 3_566 .
C25 Ag5 C9 Ag3 88.0(4) 3_666 .
C17 Ag5 C9 Ag3 -31.0(5) . .
Ag1 Ag5 C9 Ag3 -53.5(3) . .
Ag1 Ag5 C9 Ag3 -123.4(3) 3_566 .
Ag3 Ag5 C9 Ag3 47.1(3) 3_666 .
Ag2 Ag5 C9 Ag3 -92.7(3) 3_566 .
Ag4 Ag5 C9 Ag3 80.7(3) 3_666 .
C1 Ag5 C9 Ag2 -61.7(5) 3_566 .
C25 Ag5 C9 Ag2 173.1(4) 3_666 .
C17 Ag5 C9 Ag2 54.2(5) . .
Ag1 Ag5 C9 Ag2 31.7(3) . .
Ag3 Ag5 C9 Ag2 85.1(4) . .
Ag1 Ag5 C9 Ag2 -38.3(3) 3_566 .
Ag3 Ag5 C9 Ag2 132.2(3) 3_666 .
Ag2 Ag5 C9 Ag2 -7.6(5) 3_566 .
Ag4 Ag5 C9 Ag2 165.8(5) 3_666 .
C1 Ag5 C9 Ag4 132.5(4) 3_566 3_666
C25 Ag5 C9 Ag4 7.3(4) 3_666 3_666
C17 Ag5 C9 Ag4 -111.7(4) . 3_666
Ag1 Ag5 C9 Ag4 -134.2(2) . 3_666
Ag3 Ag5 C9 Ag4 -80.7(3) . 3_666
Ag1 Ag5 C9 Ag4 155.8(3) 3_566 3_666
Ag3 Ag5 C9 Ag4 -33.6(2) 3_666 3_666
Ag2 Ag5 C9 Ag4 -173.39(6) 3_566 3_666
Ag3 C9 C10 C11 84(100) . .
Ag2 C9 C10 C11 -9(100) . .
Ag4 C9 C10 C11 169(100) 3_666 .
Ag5 C9 C10 C11 -108(100) . .
C9 C10 C11 C12 6(100) . .
C9 C10 C11 C16 -174(100) . .
C16 C11 C12 C13 -1(2) . .
C10 C11 C12 C13 179.8(12) . .
C11 C12 C13 C14 0(2) . .
C12 C13 C14 C15 3(3) . .
C13 C14 C15 C16 -5(3) . .
C14 C15 C16 C11 5(3) . .
C12 C11 C16 C15 -2(2) . .
C10 C11 C16 C15 177.7(15) . .
C1 Ag1 C17 C18 -11(6) . .
Ag2 Ag1 C17 C18 105(3) 3_566 .
Ag2 Ag1 C17 C18 -169(2) . .
Ag5 Ag1 C17 C18 -174(3) . .
Ag4 Ag1 C17 C18 -73(3) . .
Ag5 Ag1 C17 C18 98(3) 3_566 .
Ag3 Ag1 C17 C18 -122(3) . .
C1 Ag1 C17 Ag4 62(4) . .
Ag2 Ag1 C17 Ag4 178.5(4) 3_566 .
Ag2 Ag1 C17 Ag4 -96.0(3) . .
Ag5 Ag1 C17 Ag4 -100.6(4) . .
Ag5 Ag1 C17 Ag4 171.57(8) 3_566 .
Ag3 Ag1 C17 Ag4 -48.2(2) . .
C1 Ag1 C17 Ag5 163(4) . .
Ag2 Ag1 C17 Ag5 -80.8(3) 3_566 .
Ag2 Ag1 C17 Ag5 4.6(5) . .
Ag4 Ag1 C17 Ag5 100.6(3) . .
Ag5 Ag1 C17 Ag5 -87.8(4) 3_566 .
Ag3 Ag1 C17 Ag5 52.4(2) . .
C1 Ag1 C17 Ag2 -116(4) . 3_566
Ag2 Ag1 C17 Ag2 85.4(4) . 3_566
Ag5 Ag1 C17 Ag2 80.8(3) . 3_566
Ag4 Ag1 C17 Ag2 -178.5(4) . 3_566
Ag5 Ag1 C17 Ag2 -7.0(5) 3_566 3_566
Ag3 Ag1 C17 Ag2 133.25(18) . 3_566
O1 Ag4 C17 C18 72.4(8) . .
C25 Ag4 C17 C18 -170.7(7) . .
C9 Ag4 C17 C18 -51.2(9) 3_666 .
Ag3 Ag4 C17 C18 -80.0(8) 3_666 .
Ag3 Ag4 C17 C18 -151.5(8) . .
Ag1 Ag4 C17 C18 157.8(10) . .
Ag5 Ag4 C17 C18 -110.2(8) 3_666 .
O1 Ag4 C17 Ag1 -85.4(4) . .
C25 Ag4 C17 Ag1 31.6(6) . .
C9 Ag4 C17 Ag1 151.0(4) 3_666 .
C18 Ag4 C17 Ag1 -157.8(10) . .
Ag3 Ag4 C17 Ag1 122.2(3) 3_666 .
Ag3 Ag4 C17 Ag1 50.8(3) . .
Ag5 Ag4 C17 Ag1 92.0(4) 3_666 .
O1 Ag4 C17 Ag5 -165.6(4) . .
C25 Ag4 C17 Ag5 -48.6(6) . .
C9 Ag4 C17 Ag5 70.8(6) 3_666 .
C18 Ag4 C17 Ag5 122.0(10) . .
Ag3 Ag4 C17 Ag5 42.1(4) 3_666 .
Ag3 Ag4 C17 Ag5 -29.4(4) . .
Ag1 Ag4 C17 Ag5 -80.2(5) . .
Ag5 Ag4 C17 Ag5 11.8(7) 3_666 .
O1 Ag4 C17 Ag2 -80.4(17) . 3_566
C25 Ag4 C17 Ag2 36.6(19) . 3_566
C9 Ag4 C17 Ag2 156.0(16) 3_666 3_566
C18 Ag4 C17 Ag2 -153(2) . 3_566
Ag3 Ag4 C17 Ag2 127.2(17) 3_666 3_566
Ag3 Ag4 C17 Ag2 55.8(17) . 3_566
Ag1 Ag4 C17 Ag2 5.0(14) . 3_566
Ag5 Ag4 C17 Ag2 97.0(17) 3_666 3_566
C1 Ag5 C17 C18 -92.8(11) 3_566 .
C25 Ag5 C17 C18 33.4(12) 3_666 .
C9 Ag5 C17 C18 143.0(10) . .
Ag1 Ag5 C17 C18 177.2(13) . .
Ag3 Ag5 C17 C18 123.2(11) . .
Ag1 Ag5 C17 C18 -134.9(11) 3_566 .
Ag3 Ag5 C17 C18 54.9(10) 3_666 .
Ag2 Ag5 C17 C18 -102.8(12) 3_566 .
Ag4 Ag5 C17 C18 84.0(11) 3_666 .
C1 Ag5 C17 Ag1 90.0(5) 3_566 .
C25 Ag5 C17 Ag1 -143.8(4) 3_666 .
C9 Ag5 C17 Ag1 -34.2(5) . .
Ag3 Ag5 C17 Ag1 -54.0(3) . .
Ag1 Ag5 C17 Ag1 47.9(3) 3_566 .
Ag3 Ag5 C17 Ag1 -122.3(3) 3_666 .
Ag2 Ag5 C17 Ag1 80.0(4) 3_566 .
Ag4 Ag5 C17 Ag1 -93.2(4) 3_666 .
C1 Ag5 C17 Ag4 172.9(5) 3_566 .
C25 Ag5 C17 Ag4 -60.9(6) 3_666 .
C9 Ag5 C17 Ag4 48.7(6) . .
Ag1 Ag5 C17 Ag4 82.9(5) . .
Ag3 Ag5 C17 Ag4 28.9(4) . .
Ag1 Ag5 C17 Ag4 130.8(4) 3_566 .
Ag3 Ag5 C17 Ag4 -39.4(3) 3_666 .
Ag2 Ag5 C17 Ag4 162.9(7) 3_566 .
Ag4 Ag5 C17 Ag4 -10.3(6) 3_666 .
C1 Ag5 C17 Ag2 10.0(5) 3_566 3_566
C25 Ag5 C17 Ag2 136.2(4) 3_666 3_566
C9 Ag5 C17 Ag2 -114.2(4) . 3_566
Ag1 Ag5 C17 Ag2 -80.0(4) . 3_566
Ag3 Ag5 C17 Ag2 -134.0(3) . 3_566
Ag1 Ag5 C17 Ag2 -32.1(3) 3_566 3_566
Ag3 Ag5 C17 Ag2 157.7(3) 3_666 3_566
Ag4 Ag5 C17 Ag2 -173.23(7) 3_666 3_566
Ag1 C17 C18 C19 -60(29) . .
Ag4 C17 C18 C19 -133(28) . .
Ag5 C17 C18 C19 127(28) . .
Ag2 C17 C18 C19 39(28) 3_566 .
Ag1 C17 C18 Ag4 73(2) . .
Ag5 C17 C18 Ag4 -100.4(8) . .
Ag2 C17 C18 Ag4 172.1(7) 3_566 .
O1 Ag4 C18 C17 -108.4(8) . .
C25 Ag4 C18 C17 16.5(13) . .
C9 Ag4 C18 C17 134.6(8) 3_666 .
Ag3 Ag4 C18 C17 95.7(8) 3_666 .
Ag3 Ag4 C18 C17 30.6(9) . .
Ag1 Ag4 C18 C17 -16.0(7) . .
Ag5 Ag4 C18 C17 97.9(9) 3_666 .
O1 Ag4 C18 C19 69.4(9) . .
C25 Ag4 C18 C19 -165.7(8) . .
C17 Ag4 C18 C19 177.8(14) . .
C9 Ag4 C18 C19 -47.6(9) 3_666 .
Ag3 Ag4 C18 C19 -86.5(8) 3_666 .
Ag3 Ag4 C18 C19 -151.6(8) . .
Ag1 Ag4 C18 C19 161.8(9) . .
Ag5 Ag4 C18 C19 -84.3(9) 3_666 .
C17 C18 C19 C24 -93(28) . .
Ag4 C18 C19 C24 134.8(13) . .
C17 C18 C19 C20 85(28) . .
Ag4 C18 C19 C20 -46.7(15) . .
C24 C19 C20 C21 1(2) . .
C18 C19 C20 C21 -177.8(16) . .
C19 C20 C21 C22 0(3) . .
C20 C21 C22 C23 -1(4) . .
C21 C22 C23 C24 2(4) . .
C20 C19 C24 C23 0(3) . .
C18 C19 C24 C23 178.7(17) . .
C22 C23 C24 C19 -1(4) . .
C9 Ag3 C25 C26 -34(12) . .
Ag4 Ag3 C25 C26 -144(9) 3_666 .
Ag2 Ag3 C25 C26 32(9) . .
Ag4 Ag3 C25 C26 129(9) . .
Ag5 Ag3 C25 C26 130(9) . .
Ag1 Ag3 C25 C26 81(9) . .
Ag5 Ag3 C25 C26 -143(9) 3_666 .
C9 Ag3 C25 Ag5 109(4) . 3_666
Ag4 Ag3 C25 Ag5 -0.8(5) 3_666 3_666
Ag2 Ag3 C25 Ag5 174.62(7) . 3_666
Ag4 Ag3 C25 Ag5 -88.5(4) . 3_666
Ag5 Ag3 C25 Ag5 -87.1(4) . 3_666
Ag1 Ag3 C25 Ag5 -135.6(3) . 3_666
C9 Ag3 C25 Ag4 -163(4) . .
Ag4 Ag3 C25 Ag4 87.7(3) 3_666 .
Ag2 Ag3 C25 Ag4 -96.9(3) . .
Ag5 Ag3 C25 Ag4 1.4(5) . .
Ag1 Ag3 C25 Ag4 -47.1(2) . .
Ag5 Ag3 C25 Ag4 88.5(4) 3_666 .
O1 Ag4 C25 C26 -34.6(9) . .
C17 Ag4 C25 C26 -146.2(8) . .
C9 Ag4 C25 C26 86.4(9) 3_666 .
C18 Ag4 C25 C26 -155.3(8) . .
Ag3 Ag4 C25 C26 129.3(8) 3_666 .
Ag3 Ag4 C25 C26 -174.8(11) . .
Ag1 Ag4 C25 C26 -125.5(9) . .
Ag5 Ag4 C25 C26 94.4(9) 3_666 .
O1 Ag4 C25 Ag3 140.3(4) . .
C17 Ag4 C25 Ag3 28.7(6) . .
C9 Ag4 C25 Ag3 -98.7(4) 3_666 .
C18 Ag4 C25 Ag3 19.5(9) . .
Ag3 Ag4 C25 Ag3 -55.9(3) 3_666 .
Ag1 Ag4 C25 Ag3 49.3(3) . .
Ag5 Ag4 C25 Ag3 -90.8(4) 3_666 .
O1 Ag4 C25 Ag5 -128.9(4) . 3_666
C17 Ag4 C25 Ag5 119.5(4) . 3_666
C9 Ag4 C25 Ag5 -7.9(4) 3_666 3_666
C18 Ag4 C25 Ag5 110.3(7) . 3_666
Ag3 Ag4 C25 Ag5 34.9(3) 3_666 3_666
Ag3 Ag4 C25 Ag5 90.8(4) . 3_666
Ag1 Ag4 C25 Ag5 140.1(3) . 3_666
Ag3 C25 C26 C27 -25(21) . .
Ag5 C25 C26 C27 -168(13) 3_666 .
Ag4 C25 C26 C27 103(14) . .
C25 C26 C27 C32 -154(13) . .
C25 C26 C27 C28 27(14) . .
C32 C27 C28 C29 2(2) . .
C26 C27 C28 C29 -179.3(15) . .
C27 C28 C29 C30 -4(3) . .
C28 C29 C30 C31 5(4) . .
C29 C30 C31 C32 -5(3) . .
C28 C27 C32 C31 -1(2) . .
C26 C27 C32 C31 -179.9(14) . .
C30 C31 C32 C27 2(3) . .
C25 Ag4 O1 S1 -30.0(10) . .
C17 Ag4 O1 S1 101.2(10) . .
C9 Ag4 O1 S1 -136.9(9) 3_666 .
C18 Ag4 O1 S1 126.6(10) . .
Ag3 Ag4 O1 S1 -173.1(5) 3_666 .
Ag3 Ag4 O1 S1 9.2(12) . .
Ag1 Ag4 O1 S1 59.0(9) . .
Ag5 Ag4 O1 S1 -76.4(10) 3_666 .
Ag4 O1 S1 C33 -128(2) . .
Ag4 O1 S1 C34 142.4(14) . .
C9 Ag2 O2 S2 47.2(13) . .
C1 Ag2 O2 S2 -91.5(12) . .
C17 Ag2 O2 S2 170.7(12) 3_566 .
Ag1 Ag2 O2 S2 152.9(9) 3_566 .
Ag1 Ag2 O2 S2 -70.7(15) . .
Ag3 Ag2 O2 S2 2.1(13) . .
Ag5 Ag2 O2 S2 -140.8(11) 3_566 .
Ag2 O2 S2 C35 43.0(18) . .
Ag2 O2 S2 C36 148.6(17) . .
